data_2310198
loop_
_publ_author_name
'de Wet, J.F.'

_publ_section_title
;
 The crystal structure of Mn2 Hg5
;
_journal_name_full 'Acta Crystallographica (1,1948-23,1967)'
_journal_page_first 733
_journal_page_last 738
_journal_volume 14
_journal_year 1961
_chemical_formula_sum 'Hg5 Mn2'
_space_group_IT_number 127
_symmetry_space_group_name_Hall '-P 4 2ab'
_symmetry_space_group_name_H-M 'P 4/m b m'
_cell_angle_alpha 90
_cell_angle_beta 90
_cell_angle_gamma 90
_cell_formula_units_Z 2
_cell_length_a 9.7577
_cell_length_b 9.7577
_cell_length_c 2.998
_cell_volume 285.448
_citation_journal_id_ASTM ACCRA9
_cod_data_source_file deWet_ACCRA9_1961_641.cif
_cod_data_source_block Hg5Mn2
_cod_original_cell_volume 285.4477
_cod_database_code 2310198

loop_
_symmetry_equiv_pos_as_xyz
x,y,z
-y,x,z
-x,-y,z
y,-x,z
x+1/2,-y+1/2,-z
y+1/2,x+1/2,-z
-x+1/2,y+1/2,-z
-y+1/2,-x+1/2,-z
-x,-y,-z
y,-x,-z
x,y,-z
-y,x,-z
-x-1/2,y-1/2,z
-y-1/2,-x-1/2,z
x-1/2,-y-1/2,z
y-1/2,x-1/2,z

loop_
_atom_site_label
_atom_site_type_symbol
_atom_site_fract_x
_atom_site_fract_y
_atom_site_fract_z
_atom_site_occupancy
_atom_site_U_iso_or_equiv
Hg2 Hg 0.063 0.204 0 1 0.0
Mn1 Mn 0.18 0.68 0.5 1 0.0
Hg1 Hg 0 0.5 0 1 0.0
